data_2240691
loop_
_publ_author_name
'Devarajegowda, H. C.'
'Suchetan, P. A.'
'Srinivasa, H. T.'
'Sreenivasa, S.'
'Palakshamurthy, B. S.'

_publ_section_title
;
 Crystal structure of 4-bromophenyl-2-oxo-2<i>H</i>-chromene-3-carboxylate
;
_journal_coeditor_code TK5362
_journal_issue 5
_journal_name_full 'Acta Crystallographica Section E'
_journal_page_first o326
_journal_page_last o327
_journal_paper_doi 10.1107/S2056989015006738
_journal_volume 71
_journal_year 2015
_chemical_formula_iupac 'C16 H9 Br O4'
_chemical_formula_moiety 'C16 H9 Br O4'
_chemical_formula_sum 'C16 H9 Br O4'
_chemical_formula_weight 345.14
_chemical_melting_point 523
_chemical_name_systematic
;
4-Bromophenyl-2-oxo-2<i>H</i>-chromene-3-carboxylate
;
_space_group_crystal_system monoclinic
_space_group_IT_number 14
_space_group_name_Hall '-P 2ybc'
_space_group_name_H-M_alt 'P 1 21/c 1'
_symmetry_space_group_name_Hall '-P 2ybc'
_symmetry_space_group_name_H-M 'P 1 21/c 1'
_atom_sites_solution_hydrogens geom
_atom_sites_solution_primary direct
_atom_sites_solution_secondary difmap
_audit_creation_method SHELXL-2014/7
_cell_angle_alpha 90
_cell_angle_beta 113.311(4)
_cell_angle_gamma 90
_cell_formula_units_Z 4
_cell_length_a 16.0782(10)
_cell_length_b 7.2618(4)
_cell_length_c 12.7396(8)
_cell_measurement_reflns_used 2395
_cell_measurement_temperature 296(2)
_cell_measurement_theta_max 25.0
_cell_measurement_theta_min 2.8
_cell_volume 1366.01(15)
_computing_cell_refinement
;
SAINT (Bruker, 2013)
;
_computing_data_collection
;
APEX2 (Bruker, 2013)
;
_computing_data_reduction
;
SAINT (Bruker, 2013)
;
_computing_molecular_graphics
;
Mercury (Macrae <i>et al.</i>,  2008)
;
_computing_publication_material
;
SHELXL2014 (Sheldrick, 2015)
;
_computing_structure_refinement
;
SHELXL2014 (Sheldrick, 2015)
;
_computing_structure_solution
;
SHELXS97 (Sheldrick, 2008)
;
_diffrn_ambient_temperature 296(2)
_diffrn_detector_area_resol_mean 2.01
_diffrn_measured_fraction_theta_full 0.998
_diffrn_measured_fraction_theta_max 0.998
_diffrn_measurement_device_type 'Bruker APEXII CCD'
_diffrn_measurement_method '\f and \w scans'
_diffrn_radiation_monochromator Graphite
_diffrn_radiation_type MoK\a
_diffrn_radiation_wavelength 0.71073
_diffrn_reflns_av_R_equivalents 0.0374
_diffrn_reflns_limit_h_max 19
_diffrn_reflns_limit_h_min -19
_diffrn_reflns_limit_k_max 8
_diffrn_reflns_limit_k_min -8
_diffrn_reflns_limit_l_max 15
_diffrn_reflns_limit_l_min -15
_diffrn_reflns_number 20483
_diffrn_reflns_theta_full 24.995
_diffrn_reflns_theta_max 24.995
_diffrn_reflns_theta_min 2.759
_exptl_absorpt_coefficient_mu 3.022
_exptl_absorpt_correction_T_max 0.617
_exptl_absorpt_correction_T_min 0.526
_exptl_absorpt_correction_type multi-scan
_exptl_absorpt_process_details
;
(SADABS; Bruker, 2013)
;
_exptl_crystal_colour colourless
_exptl_crystal_density_diffrn 1.678
_exptl_crystal_description prism
_exptl_crystal_F_000 688
_exptl_crystal_size_max 0.240
_exptl_crystal_size_mid 0.180
_exptl_crystal_size_min 0.160
_refine_diff_density_max 0.446
_refine_diff_density_min -0.535
_refine_ls_extinction_coef 0.0062(6)
_refine_ls_extinction_expression Fc^*^=kFc[1+0.001xFc^2^\l^3^/sin(2\q)]^-1/4^
_refine_ls_extinction_method
;
SHELXL2014 (Sheldrick, 2015)
;
_refine_ls_goodness_of_fit_ref 1.011
_refine_ls_hydrogen_treatment constr
_refine_ls_matrix_type full
_refine_ls_number_constraints 0
_refine_ls_number_parameters 191
_refine_ls_number_reflns 2395
_refine_ls_number_restraints 0
_refine_ls_restrained_S_all 1.011
_refine_ls_R_factor_all 0.0510
_refine_ls_R_factor_gt 0.0337
_refine_ls_shift/su_max 0.001
_refine_ls_shift/su_mean 0.000
_refine_ls_structure_factor_coef Fsqd
_refine_ls_weighting_details 'w=1/[\s^2^(Fo^2^)+(0.0319P)^2^+0.8274P] where P=(Fo^2^+2Fc^2^)/3'
_refine_ls_weighting_scheme calc
_refine_ls_wR_factor_gt 0.0739
_refine_ls_wR_factor_ref 0.0789
_reflns_number_gt 1831
_reflns_number_total 2395
_reflns_threshold_expression I>2\s(I)
_cod_data_source_file tk5362sup1.cif
_cod_data_source_block I
_cod_database_code 2240691
_shelx_space_group_comment
;
The symmetry employed for this shelxl refinement is uniquely defined
by the following loop, which should always be used as a source of
symmetry information in preference to the above space-group names.
They are only intended as comments.
;
_shelx_estimated_absorpt_t_min 0.531
_shelx_estimated_absorpt_t_max 0.643

loop_
_space_group_symop_operation_xyz
'x, y, z'
'-x, y+1/2, -z+1/2'
'-x, -y, -z'
'x, -y-1/2, z-1/2'

loop_
_atom_site_type_symbol
_atom_site_label
_atom_site_fract_x
_atom_site_fract_y
_atom_site_fract_z
_atom_site_U_iso_or_equiv
_atom_site_adp_type
_atom_site_calc_flag
_atom_site_occupancy
Br Br1 0.94359(2) 0.14526(6) 0.64830(3) 0.0907(2) Uani d 1
O O1 0.31144(12) 0.1686(2) -0.06316(14) 0.0517(5) Uani d 1
O O2 0.44603(13) 0.1964(3) -0.06745(15) 0.0612(5) Uani d 1
O O3 0.58965(12) 0.2657(3) 0.15291(14) 0.0556(5) Uani d 1
O O4 0.56890(11) 0.0734(2) 0.27929(13) 0.0428(4) Uani d 1
C C1 0.25543(17) 0.1424(3) -0.0061(2) 0.0460(6) Uani d 1
C C2 0.1631(2) 0.1504(4) -0.0694(3) 0.0613(8) Uani d 1
H H2 0.1403 0.1720 -0.1477 0.074 Uiso calc 1
C C3 0.1059(2) 0.1257(4) -0.0142(3) 0.0709(9) Uani d 1
H H3 0.0436 0.1322 -0.0558 0.085 Uiso calc 1
C C4 0.1389(2) 0.0915(4) 0.1017(3) 0.0673(9) Uani d 1
H H4 0.0990 0.0734 0.1372 0.081 Uiso calc 1
C C5 0.23074(18) 0.0840(4) 0.1648(3) 0.0547(7) Uani d 1
H H5 0.2530 0.0613 0.2429 0.066 Uiso calc 1
C C6 0.29078(17) 0.1108(3) 0.1108(2) 0.0413(6) Uani d 1
C C7 0.38706(16) 0.1145(3) 0.1709(2) 0.0394(6) Uani d 1
H H7 0.4122 0.0939 0.2493 0.047 Uiso calc 1
C C8 0.44200(16) 0.1472(3) 0.11609(19) 0.0364(6) Uani d 1
C C9 0.40485(18) 0.1736(3) -0.0079(2) 0.0440(6) Uani d 1
C C10 0.54071(17) 0.1702(3) 0.18007(19) 0.0385(6) Uani d 1
C C11 0.65769(16) 0.0988(3) 0.36007(19) 0.0370(5) Uani d 1
C C12 0.66608(17) 0.1487(3) 0.4677(2) 0.0433(6) Uani d 1
H H12 0.6149 0.1711 0.4827 0.052 Uiso calc 1
C C13 0.75178(19) 0.1654(4) 0.5536(2) 0.0517(7) Uani d 1
H H13 0.7590 0.2000 0.6270 0.062 Uiso calc 1
C C14 0.82608(18) 0.1301(4) 0.5288(2) 0.0499(7) Uani d 1
C C15 0.81735(18) 0.0805(4) 0.4214(2) 0.0538(7) Uani d 1
H H15 0.8686 0.0581 0.4065 0.065 Uiso calc 1
C C16 0.73210(17) 0.0637(4) 0.3352(2) 0.0452(6) Uani d 1
H H16 0.7251 0.0293 0.2619 0.054 Uiso calc 1

loop_
_atom_site_aniso_label
_atom_site_aniso_U_11
_atom_site_aniso_U_22
_atom_site_aniso_U_33
_atom_site_aniso_U_12
_atom_site_aniso_U_13
_atom_site_aniso_U_23
Br1 0.0491(2) 0.1081(3) 0.0795(3) -0.01632(19) -0.01221(17) 0.0173(2)
O1 0.0460(11) 0.0681(12) 0.0343(9) 0.0056(9) 0.0087(8) -0.0015(8)
O2 0.0622(13) 0.0888(15) 0.0368(10) 0.0067(11) 0.0240(10) 0.0059(10)
O3 0.0497(11) 0.0724(13) 0.0443(10) -0.0097(10) 0.0181(9) 0.0127(9)
O4 0.0364(9) 0.0547(10) 0.0336(9) -0.0038(8) 0.0100(7) 0.0081(8)
C1 0.0401(15) 0.0421(15) 0.0489(15) 0.0008(11) 0.0102(13) -0.0059(12)
C2 0.0473(18) 0.0615(19) 0.0576(18) 0.0004(14) 0.0020(15) -0.0034(14)
C3 0.0383(17) 0.064(2) 0.096(3) -0.0063(14) 0.0115(18) -0.0058(18)
C4 0.0465(18) 0.064(2) 0.094(3) -0.0078(15) 0.0305(18) -0.0008(18)
C5 0.0470(17) 0.0564(17) 0.0636(17) -0.0055(14) 0.0250(15) 0.0011(14)
C6 0.0403(14) 0.0363(14) 0.0455(14) 0.0000(11) 0.0150(12) -0.0028(11)
C7 0.0421(14) 0.0375(13) 0.0367(13) 0.0018(11) 0.0135(11) -0.0006(10)
C8 0.0421(14) 0.0352(13) 0.0316(12) 0.0027(10) 0.0144(11) -0.0010(10)
C9 0.0464(15) 0.0485(15) 0.0335(13) 0.0059(12) 0.0121(12) -0.0013(11)
C10 0.0433(14) 0.0409(14) 0.0336(13) 0.0007(11) 0.0178(11) -0.0006(10)
C11 0.0333(13) 0.0405(13) 0.0354(12) -0.0006(11) 0.0117(10) 0.0040(10)
C12 0.0401(15) 0.0506(15) 0.0407(14) 0.0037(12) 0.0177(12) 0.0031(11)
C13 0.0576(18) 0.0535(16) 0.0374(14) -0.0025(13) 0.0120(13) 0.0006(12)
C14 0.0381(15) 0.0502(16) 0.0487(16) -0.0054(12) 0.0036(12) 0.0084(12)
C15 0.0375(15) 0.0610(17) 0.0630(18) 0.0030(13) 0.0200(14) 0.0106(14)
C16 0.0445(15) 0.0535(16) 0.0399(13) 0.0011(12) 0.0192(12) 0.0023(12)

loop_
_atom_type_symbol
_atom_type_description
_atom_type_scat_dispersion_real
_atom_type_scat_dispersion_imag
_atom_type_scat_source
C C 0.0033 0.0016 'International Tables Vol C Tables 4.2.6.8 and 6.1.1.4'
H H 0.0000 0.0000 'International Tables Vol C Tables 4.2.6.8 and 6.1.1.4'
Br Br -0.2901 2.4595 'International Tables Vol C Tables 4.2.6.8 and 6.1.1.4'
O O 0.0106 0.0060 'International Tables Vol C Tables 4.2.6.8 and 6.1.1.4'

loop_
_geom_angle_atom_site_label_1
_geom_angle_atom_site_label_2
_geom_angle_atom_site_label_3
_geom_angle
C1 O1 C9 122.67(19)
C10 O4 C11 118.88(18)
O1 C1 C2 117.5(2)
O1 C1 C6 121.0(2)
C2 C1 C6 121.5(3)
C3 C2 C1 118.6(3)
C3 C2 H2 120.7
C1 C2 H2 120.7
C2 C3 C4 121.3(3)
C2 C3 H3 119.4
C4 C3 H3 119.4
C5 C4 C3 120.2(3)
C5 C4 H4 119.9
C3 C4 H4 119.9
C4 C5 C6 119.8(3)
C4 C5 H5 120.1
C6 C5 H5 120.1
C1 C6 C5 118.7(2)
C1 C6 C7 117.9(2)
C5 C6 C7 123.3(2)
C8 C7 C6 121.3(2)
C8 C7 H7 119.4
C6 C7 H7 119.4
C7 C8 C9 120.8(2)
C7 C8 C10 121.0(2)
C9 C8 C10 118.1(2)
O2 C9 O1 116.2(2)
O2 C9 C8 127.5(2)
O1 C9 C8 116.3(2)
O3 C10 O4 123.6(2)
O3 C10 C8 126.2(2)
O4 C10 C8 110.2(2)
C12 C11 C16 121.9(2)
C12 C11 O4 115.9(2)
C16 C11 O4 122.1(2)
C11 C12 C13 119.1(2)
C11 C12 H12 120.4
C13 C12 H12 120.4
C14 C13 C12 119.0(2)
C14 C13 H13 120.5
C12 C13 H13 120.5
C15 C14 C13 121.6(2)
C15 C14 Br1 119.5(2)
C13 C14 Br1 118.9(2)
C14 C15 C16 119.7(2)
C14 C15 H15 120.2
C16 C15 H15 120.2
C11 C16 C15 118.7(2)
C11 C16 H16 120.7
C15 C16 H16 120.7

loop_
_geom_bond_atom_site_label_1
_geom_bond_atom_site_label_2
_geom_bond_distance
Br1 C14 1.903(3)
O1 C1 1.376(3)
O1 C9 1.384(3)
O2 C9 1.200(3)
O3 C10 1.198(3)
O4 C10 1.358(3)
O4 C11 1.403(3)
C1 C2 1.382(4)
C1 C6 1.387(4)
C2 C3 1.373(5)
C2 H2 0.9300
C3 C4 1.380(5)
C3 H3 0.9300
C4 C5 1.374(4)
C4 H4 0.9300
C5 C6 1.402(4)
C5 H5 0.9300
C6 C7 1.430(3)
C7 C8 1.346(3)
C7 H7 0.9300
C8 C9 1.463(3)
C8 C10 1.479(3)
C11 C12 1.372(3)
C11 C16 1.377(3)
C12 C13 1.385(4)
C12 H12 0.9300
C13 C14 1.375(4)
C13 H13 0.9300
C14 C15 1.368(4)
C15 C16 1.381(4)
C15 H15 0.9300
C16 H16 0.9300

loop_
_geom_hbond_atom_site_label_D
_geom_hbond_atom_site_label_H
_geom_hbond_atom_site_label_A
_geom_hbond_site_symmetry_A
_geom_hbond_distance_DH
_geom_hbond_distance_HA
_geom_hbond_distance_DA
_geom_hbond_angle_DHA
C12 H12 O3 4_566 0.93 2.40 3.124(3) 134

loop_
_geom_torsion_atom_site_label_1
_geom_torsion_atom_site_label_2
_geom_torsion_atom_site_label_3
_geom_torsion_atom_site_label_4
_geom_torsion
C9 O1 C1 C2 176.4(2)
C9 O1 C1 C6 -3.1(4)
O1 C1 C2 C3 -179.7(2)
C6 C1 C2 C3 -0.2(4)
C1 C2 C3 C4 -0.7(4)
C2 C3 C4 C5 0.9(5)
C3 C4 C5 C6 -0.2(4)
O1 C1 C6 C5 -179.7(2)
C2 C1 C6 C5 0.9(4)
O1 C1 C6 C7 2.8(3)
C2 C1 C6 C7 -176.7(2)
C4 C5 C6 C1 -0.7(4)
C4 C5 C6 C7 176.7(3)
C1 C6 C7 C8 -0.1(3)
C5 C6 C7 C8 -177.6(2)
C6 C7 C8 C9 -2.2(3)
C6 C7 C8 C10 173.5(2)
C1 O1 C9 O2 179.7(2)
C1 O1 C9 C8 0.7(3)
C7 C8 C9 O2 -176.9(3)
C10 C8 C9 O2 7.3(4)
C7 C8 C9 O1 2.0(3)
C10 C8 C9 O1 -173.9(2)
C11 O4 C10 O3 6.3(3)
C11 O4 C10 C8 -170.71(19)
C7 C8 C10 O3 -148.3(3)
C9 C8 C10 O3 27.6(4)
C7 C8 C10 O4 28.7(3)
C9 C8 C10 O4 -155.5(2)
C10 O4 C11 C12 124.6(2)
C10 O4 C11 C16 -59.7(3)
C16 C11 C12 C13 0.4(4)
O4 C11 C12 C13 176.2(2)
C11 C12 C13 C14 -0.5(4)
C12 C13 C14 C15 0.5(4)
C12 C13 C14 Br1 -177.94(19)
C13 C14 C15 C16 -0.5(4)
Br1 C14 C15 C16 178.0(2)
C12 C11 C16 C15 -0.3(4)
O4 C11 C16 C15 -175.9(2)
C14 C15 C16 C11 0.4(4)

_cod_database_fobs_code 2240691
